data_4066057
loop_
_publ_author_name
'Li, Jean'
'Stewart, Ian C.'
'Grubbs, Robert H.'

_publ_section_title
;
 Synthesis and Structure of Fused N-Heterocylic Carbenes and Their Rhodium
 Complexes.
;
_journal_issue 17
_journal_name_full Organometallics
_journal_page_first 3765
_journal_page_last 3768
_journal_paper_doi 10.1021/om100262x
_journal_volume 29
_journal_year 2010
_chemical_formula_moiety 'C29 H34 Cl N2 Rh, C7 H8'
_chemical_formula_sum 'C36 H42 Cl N2 Rh'
_chemical_formula_weight 641.08
_chemical_name_systematic
;

 ?

;
_space_group_IT_number 2
_symmetry_cell_setting triclinic
_symmetry_space_group_name_Hall '-P 1'
_symmetry_space_group_name_H-M 'P -1'
_atom_sites_solution_hydrogens difmap
_atom_sites_solution_primary direct
_atom_sites_solution_secondary difmap
_audit_creation_method SHELXL-97
_cell_angle_alpha 94.162(2)
_cell_angle_beta 91.706(2)
_cell_angle_gamma 109.954(2)
_cell_formula_units_Z 2
_cell_length_a 10.1852(4)
_cell_length_b 11.0172(4)
_cell_length_c 14.5013(5)
_cell_measurement_reflns_used 9500
_cell_measurement_temperature 100(2)
_cell_measurement_theta_max 43.38
_cell_measurement_theta_min 3.30
_cell_volume 1522.92(10)
_computing_cell_refinement 'Bruker SAINT-Plus v7.34A'
_computing_data_collection 'Bruker APEX2 v2.1-0'
_computing_data_reduction 'Bruker SAINT-Plus v7.34A'
_computing_molecular_graphics 'Bruker XP v5.1'
_computing_publication_material 'Bruker XCIF 2008'
_computing_structure_refinement 'SHELXL-97 (Sheldrick, 2008)'
_computing_structure_solution 'SHELXS-97 (Sheldrick, 2008)'
_diffrn_ambient_temperature 100(2)
_diffrn_measured_fraction_theta_full 0.924
_diffrn_measured_fraction_theta_max 0.924
_diffrn_measurement_device_type 'Bruker KAPPA APEX II'
_diffrn_measurement_method '\w scans; 17 settings'
_diffrn_radiation_monochromator graphite
_diffrn_radiation_source 'fine-focus sealed tube'
_diffrn_radiation_type MoK\a
_diffrn_radiation_wavelength 0.71073
_diffrn_reflns_av_R_equivalents 0.0256
_diffrn_reflns_av_sigmaI/netI 0.0298
_diffrn_reflns_limit_h_max 19
_diffrn_reflns_limit_h_min -18
_diffrn_reflns_limit_k_max 20
_diffrn_reflns_limit_k_min -20
_diffrn_reflns_limit_l_max 27
_diffrn_reflns_limit_l_min -24
_diffrn_reflns_number 68936
_diffrn_reflns_theta_full 43.53
_diffrn_reflns_theta_max 43.53
_diffrn_reflns_theta_min 1.97
_exptl_absorpt_coefficient_mu 0.676
_exptl_absorpt_correction_T_max 0.7485
_exptl_absorpt_correction_T_min 0.6719
_exptl_absorpt_correction_type multi-scan
_exptl_absorpt_process_details 'SADABS v2008/1, Bruker-AXS, Madison, WI'
_exptl_crystal_colour Yellow
_exptl_crystal_density_diffrn 1.398
_exptl_crystal_density_meas 0
_exptl_crystal_density_method 'not measured'
_exptl_crystal_description Fragment
_exptl_crystal_F_000 668
_exptl_crystal_size_max 0.27
_exptl_crystal_size_mid 0.19
_exptl_crystal_size_min 0.17
_refine_diff_density_max 1.251
_refine_diff_density_min -0.706
_refine_diff_density_rms 0.085
_refine_ls_extinction_method none
_refine_ls_goodness_of_fit_ref 1.887
_refine_ls_hydrogen_treatment Unrestrained
_refine_ls_matrix_type 'Full matrix'
_refine_ls_number_parameters 518
_refine_ls_number_reflns 21461
_refine_ls_number_restraints 0
_refine_ls_restrained_S_all 1.887
_refine_ls_R_factor_all 0.0361
_refine_ls_R_factor_gt 0.0274
_refine_ls_shift/su_max 0.002
_refine_ls_shift/su_mean 0.000
_refine_ls_structure_factor_coef Fsqd
_refine_ls_weighting_details w=1/s^2^(Fo^2^)
_refine_ls_weighting_scheme sigma
_refine_ls_wR_factor_gt 0.0505
_refine_ls_wR_factor_ref 0.0513
_reflns_number_gt 18607
_reflns_number_total 21461
_reflns_threshold_expression >2sigma(I)
_cod_data_source_file om100262x_si_002.cif
_cod_data_source_block ics06
_cod_depositor_comments
;
The following automatic conversions were performed:

'_symmetry_cell_setting' value 'Triclinic' changed to 'triclinic'
according to /home/saulius/struct/CIF-dictionaries/cif_core.dic
dictionary named 'cif_core.dic' version 2.4.1 from
2010-06-29.

'_refine_ls_weighting_scheme' value 'Sigma' changed to
'sigma' according to
/home/saulius/struct/CIF-dictionaries/cif_core.dic dictionary named
'cif_core.dic' version 2.4.1 from 2010-06-29.

Automatic conversion script
Id: cif_fix_values 1715 2011-07-08 13:25:40Z adriana 

The following automatic conversions were performed:

'_atom_sites_solution_primary' value 'Direct methods' was changed to
'direct'.

'_atom_sites_solution_secondary' value 'Difference Fourier map' was
changed to 'difmap'.

'_atom_sites_solution_hydrogens' value 'Difference Fourier map' was
changed to 'difmap'.

Automatic conversion script
Id: cif_fix_values 6452 2018-10-05 10:23:21Z andrius 
;
_cod_original_sg_symbol_H-M P-1
_cod_database_code 4066057

loop_
_symmetry_equiv_pos_as_xyz
'x, y, z'
'-x, -y, -z'

loop_
_atom_site_label
_atom_site_type_symbol
_atom_site_fract_x
_atom_site_fract_y
_atom_site_fract_z
_atom_site_U_iso_or_equiv
_atom_site_adp_type
_atom_site_occupancy
_atom_site_symmetry_multiplicity
_atom_site_calc_flag
_atom_site_refinement_flags
Rh1 Rh 0.977135(6) 0.732260(5) 0.265278(3) 0.01093(1) Uani 1 1 d .
Cl2 Cl 1.00061(2) 0.524385(17) 0.237475(11) 0.01694(3) Uani 1 1 d .
N1 N 0.68509(7) 0.61435(6) 0.33353(4) 0.01268(10) Uani 1 1 d .
N2 N 0.68993(7) 0.59096(6) 0.18379(4) 0.01243(10) Uani 1 1 d .
C1 C 0.76956(8) 0.64223(7) 0.26233(4) 0.01164(11) Uani 1 1 d .
C2 C 0.53583(8) 0.54667(7) 0.30317(4) 0.01356(12) Uani 1 1 d .
C3 C 0.54711(8) 0.50518(7) 0.20056(4) 0.01409(12) Uani 1 1 d .
C4 C 0.73375(8) 0.62797(7) 0.42850(4) 0.01290(12) Uani 1 1 d .
C5 C 0.83165(9) 0.57260(8) 0.45356(5) 0.01732(14) Uani 1 1 d .
C6 C 0.87912(9) 0.58427(9) 0.54626(5) 0.02073(15) Uani 1 1 d .
C7 C 0.82712(9) 0.65017(8) 0.61259(5) 0.01968(15) Uani 1 1 d .
C8 C 0.72966(9) 0.70499(8) 0.58662(5) 0.01685(14) Uani 1 1 d .
C9 C 0.68110(8) 0.69653(7) 0.49381(4) 0.01362(12) Uani 1 1 d .
C10 C 0.58216(9) 0.76429(8) 0.46657(5) 0.01784(14) Uani 1 1 d .
C11 C 0.44156(9) 0.67572(9) 0.42008(5) 0.01884(14) Uani 1 1 d .
C12 C 0.44826(9) 0.63262(8) 0.31806(5) 0.01720(13) Uani 1 1 d .
C13 C 0.53082(9) 0.36242(8) 0.18484(5) 0.01880(14) Uani 1 1 d .
C14 C 0.55502(10) 0.31670(8) 0.08676(5) 0.02106(16) Uani 1 1 d .
C15 C 0.70541(10) 0.37777(8) 0.05799(5) 0.02002(15) Uani 1 1 d .
C16 C 0.74469(9) 0.51432(8) 0.03126(5) 0.01622(13) Uani 1 1 d .
C17 C 0.79632(10) 0.54579(9) -0.05563(5) 0.02140(16) Uani 1 1 d .
C18 C 0.83966(10) 0.67209(9) -0.08025(5) 0.02296(17) Uani 1 1 d .
C19 C 0.83074(10) 0.77098(9) -0.01855(5) 0.02101(16) Uani 1 1 d .
C20 C 0.77905(9) 0.74222(8) 0.06802(5) 0.01691(13) Uani 1 1 d .
C21 C 0.73887(8) 0.61607(7) 0.09286(4) 0.01356(12) Uani 1 1 d .
C22 C 0.97528(8) 0.88741(7) 0.35735(5) 0.01499(13) Uani 1 1 d .
C23 C 1.10651(9) 0.93471(8) 0.42071(5) 0.01959(15) Uani 1 1 d .
C24 C 1.23746(9) 0.93452(8) 0.37166(5) 0.01941(15) Uani 1 1 d .
C25 C 1.20561(8) 0.82118(8) 0.29840(5) 0.01716(13) Uani 1 1 d .
C26 C 1.17677(8) 0.82872(8) 0.20572(5) 0.01717(13) Uani 1 1 d .
C27 C 1.16776(10) 0.94704(9) 0.16330(5) 0.02083(15) Uani 1 1 d .
C28 C 1.07978(9) 1.01368(8) 0.21690(5) 0.01874(14) Uani 1 1 d .
C29 C 0.96217(8) 0.92017(7) 0.26602(5) 0.01477(12) Uani 1 1 d .
H2 H 0.5013(11) 0.4700(9) 0.3367(6) 0.012(2) Uiso 1 1 d .
H3 H 0.4765(12) 0.5259(10) 0.1596(6) 0.018(2) Uiso 1 1 d .
H5 H 0.8662(12) 0.5266(10) 0.4085(6) 0.020(3) Uiso 1 1 d .
H6 H 0.9423(13) 0.5448(11) 0.5650(7) 0.025(3) Uiso 1 1 d .
H7 H 0.8612(13) 0.6597(11) 0.6766(7) 0.030(3) Uiso 1 1 d .
H8 H 0.6969(12) 0.7536(10) 0.6317(6) 0.019(3) Uiso 1 1 d .
H10A H 0.6313(12) 0.8316(10) 0.4257(6) 0.020(3) Uiso 1 1 d .
H10B H 0.5667(12) 0.8104(11) 0.5196(7) 0.022(3) Uiso 1 1 d .
H11A H 0.4029(11) 0.5978(10) 0.4549(6) 0.014(2) Uiso 1 1 d .
H11B H 0.3751(12) 0.7231(11) 0.4269(7) 0.023(3) Uiso 1 1 d .
H12A H 0.3552(12) 0.5870(10) 0.2941(6) 0.021(3) Uiso 1 1 d .
H12B H 0.4858(12) 0.7074(11) 0.2846(6) 0.020(3) Uiso 1 1 d .
H13A H 0.4366(12) 0.3145(10) 0.1997(6) 0.021(3) Uiso 1 1 d .
H13B H 0.6004(12) 0.3459(10) 0.2279(6) 0.018(2) Uiso 1 1 d .
H14A H 0.5337(12) 0.2223(11) 0.0819(7) 0.023(3) Uiso 1 1 d .
H14B H 0.4923(12) 0.3307(10) 0.0417(6) 0.020(3) Uiso 1 1 d .
H15A H 0.7725(12) 0.3760(11) 0.1065(7) 0.024(3) Uiso 1 1 d .
H15B H 0.7254(12) 0.3261(11) 0.0079(7) 0.024(3) Uiso 1 1 d .
H17 H 0.8062(12) 0.4790(10) -0.0973(6) 0.020(3) Uiso 1 1 d .
H18 H 0.8789(13) 0.6931(11) -0.1413(7) 0.027(3) Uiso 1 1 d .
H19 H 0.8543(12) 0.8565(11) -0.0340(6) 0.020(3) Uiso 1 1 d .
H20 H 0.7663(12) 0.8063(10) 0.1106(6) 0.019(3) Uiso 1 1 d .
H22 H 0.8908(11) 0.8603(9) 0.3894(6) 0.012(2) Uiso 1 1 d .
H23A H 1.0882(12) 0.8720(11) 0.4702(7) 0.022(3) Uiso 1 1 d .
H23B H 1.1185(12) 1.0200(11) 0.4503(7) 0.021(3) Uiso 1 1 d .
H24A H 1.2812(13) 1.0187(11) 0.3439(7) 0.026(3) Uiso 1 1 d .
H24B H 1.3098(13) 0.9310(11) 0.4172(7) 0.026(3) Uiso 1 1 d .
H25 H 1.2268(11) 0.7493(10) 0.3153(6) 0.014(2) Uiso 1 1 d .
H26 H 1.1835(11) 0.7603(10) 0.1641(6) 0.015(2) Uiso 1 1 d .
H27A H 1.1241(12) 0.9218(11) 0.0993(7) 0.025(3) Uiso 1 1 d .
H27B H 1.2612(13) 1.0088(11) 0.1575(7) 0.030(3) Uiso 1 1 d .
H28A H 1.1403(13) 1.0853(11) 0.2613(7) 0.026(3) Uiso 1 1 d .
H28B H 1.0388(12) 1.0572(11) 0.1770(7) 0.022(3) Uiso 1 1 d .
H29 H 0.8702(13) 0.9136(11) 0.2448(7) 0.023(3) Uiso 1 1 d .
C41 C 0.68885(11) 0.10621(9) 0.26578(6) 0.02507(17) Uani 1 1 d .
C42 C 0.78944(10) 0.15865(9) 0.20305(6) 0.02397(16) Uani 1 1 d .
C43 C 0.77281(10) 0.10692(9) 0.11156(6) 0.02471(17) Uani 1 1 d .
C44 C 0.65494(11) 0.00288(9) 0.08110(7) 0.02805(19) Uani 1 1 d .
C45 C 0.55402(11) -0.05039(10) 0.14240(7) 0.0319(2) Uani 1 1 d .
C46 C 0.57154(11) 0.00110(10) 0.23404(7) 0.0302(2) Uani 1 1 d .
C47 C 0.70683(15) 0.16436(14) 0.36505(7) 0.0450(3) Uani 1 1 d .
H47A H 0.6774 0.2404 0.3687 0.054 Uiso 1 1 calc R
H47B H 0.8054 0.1904 0.3867 0.054 Uiso 1 1 calc R
H47C H 0.6494 0.0999 0.4040 0.054 Uiso 1 1 calc R
H42 H 0.8627(14) 0.2296(12) 0.2233(7) 0.032(3) Uiso 1 1 d .
H43 H 0.8424(14) 0.1437(12) 0.0697(8) 0.035(3) Uiso 1 1 d .
H44 H 0.6407(15) -0.0349(13) 0.0184(9) 0.046(4) Uiso 1 1 d .
H45 H 0.4704(15) -0.1224(13) 0.1193(8) 0.045(4) Uiso 1 1 d .
H46 H 0.5080(16) -0.0332(14) 0.2759(8) 0.048(4) Uiso 1 1 d .

loop_
_atom_site_aniso_label
_atom_site_aniso_U_11
_atom_site_aniso_U_22
_atom_site_aniso_U_33
_atom_site_aniso_U_23
_atom_site_aniso_U_13
_atom_site_aniso_U_12
Rh1 0.01135(2) 0.01212(2) 0.00965(2) 0.00031(1) 0.00114(1) 0.00457(2)
Cl2 0.01954(9) 0.01510(7) 0.01797(7) -0.00016(6) 0.00245(6) 0.00847(6)
N1 0.0113(3) 0.0177(3) 0.00923(19) 0.00195(18) 0.00061(17) 0.0050(2)
N2 0.0131(3) 0.0143(2) 0.00929(19) 0.00132(18) 0.00061(17) 0.0039(2)
C1 0.0139(3) 0.0121(3) 0.0103(2) 0.00168(19) 0.0013(2) 0.0060(2)
C2 0.0116(3) 0.0163(3) 0.0126(2) 0.0027(2) 0.0010(2) 0.0043(2)
C3 0.0127(3) 0.0166(3) 0.0122(2) 0.0013(2) -0.0004(2) 0.0041(2)
C4 0.0128(3) 0.0165(3) 0.0095(2) 0.0024(2) 0.0007(2) 0.0048(2)
C5 0.0170(3) 0.0254(4) 0.0121(2) 0.0023(2) 0.0012(2) 0.0105(3)
C6 0.0195(4) 0.0315(4) 0.0143(3) 0.0034(3) -0.0015(2) 0.0126(3)
C7 0.0202(4) 0.0259(4) 0.0115(3) 0.0016(2) -0.0014(2) 0.0063(3)
C8 0.0187(4) 0.0177(3) 0.0118(2) -0.0005(2) 0.0016(2) 0.0036(3)
C9 0.0139(3) 0.0140(3) 0.0122(2) 0.0014(2) 0.0014(2) 0.0038(2)
C10 0.0212(4) 0.0169(3) 0.0169(3) -0.0002(2) 0.0008(3) 0.0089(3)
C11 0.0174(4) 0.0255(4) 0.0172(3) 0.0003(3) 0.0010(2) 0.0123(3)
C12 0.0158(3) 0.0224(4) 0.0153(3) 0.0013(2) -0.0004(2) 0.0094(3)
C13 0.0203(4) 0.0151(3) 0.0178(3) 0.0004(2) 0.0010(3) 0.0021(3)
C14 0.0237(4) 0.0168(3) 0.0192(3) -0.0035(3) -0.0013(3) 0.0038(3)
C15 0.0246(4) 0.0181(3) 0.0180(3) -0.0027(3) 0.0009(3) 0.0090(3)
C16 0.0177(3) 0.0194(3) 0.0124(2) -0.0007(2) 0.0004(2) 0.0079(3)
C17 0.0230(4) 0.0283(4) 0.0129(3) -0.0025(3) 0.0027(3) 0.0095(3)
C18 0.0246(4) 0.0314(4) 0.0121(3) 0.0040(3) 0.0040(3) 0.0080(3)
C19 0.0240(4) 0.0236(4) 0.0150(3) 0.0074(3) 0.0035(3) 0.0062(3)
C20 0.0204(4) 0.0188(3) 0.0124(2) 0.0025(2) 0.0010(2) 0.0076(3)
C21 0.0148(3) 0.0172(3) 0.0092(2) 0.0014(2) 0.0005(2) 0.0062(2)
C22 0.0168(3) 0.0142(3) 0.0137(2) -0.0007(2) 0.0031(2) 0.0053(2)
C23 0.0228(4) 0.0200(3) 0.0134(3) -0.0025(2) -0.0010(2) 0.0051(3)
C24 0.0178(4) 0.0194(3) 0.0194(3) -0.0019(3) -0.0040(3) 0.0053(3)
C25 0.0132(3) 0.0179(3) 0.0203(3) -0.0003(2) -0.0007(2) 0.0057(3)
C26 0.0144(3) 0.0186(3) 0.0179(3) 0.0000(2) 0.0046(2) 0.0050(3)
C27 0.0215(4) 0.0223(4) 0.0184(3) 0.0057(3) 0.0066(3) 0.0059(3)
C28 0.0222(4) 0.0164(3) 0.0183(3) 0.0054(2) 0.0032(3) 0.0066(3)
C29 0.0156(3) 0.0141(3) 0.0155(3) 0.0015(2) 0.0014(2) 0.0062(2)
C41 0.0252(4) 0.0286(4) 0.0262(4) 0.0066(3) 0.0012(3) 0.0146(4)
C42 0.0195(4) 0.0208(4) 0.0314(4) 0.0044(3) -0.0011(3) 0.0064(3)
C43 0.0231(4) 0.0234(4) 0.0308(4) 0.0071(3) 0.0062(3) 0.0106(3)
C44 0.0294(5) 0.0249(4) 0.0316(4) -0.0030(3) -0.0004(4) 0.0128(4)
C45 0.0219(5) 0.0221(4) 0.0484(5) -0.0012(4) 0.0007(4) 0.0045(3)
C46 0.0224(5) 0.0293(5) 0.0413(5) 0.0120(4) 0.0107(4) 0.0096(4)
C47 0.0532(8) 0.0612(8) 0.0258(4) 0.0030(5) -0.0015(5) 0.0268(7)

loop_
_atom_type_symbol
_atom_type_description
_atom_type_scat_dispersion_real
_atom_type_scat_dispersion_imag
_atom_type_scat_source
C C 0.0033 0.0016 'International Tables Vol C Tables 4.2.6.8 and 6.1.1.4'
H H 0.0000 0.0000 'International Tables Vol C Tables 4.2.6.8 and 6.1.1.4'
N N 0.0061 0.0033 'International Tables Vol C Tables 4.2.6.8 and 6.1.1.4'
Cl Cl 0.1484 0.1585 'International Tables Vol C Tables 4.2.6.8 and 6.1.1.4'
Rh Rh -1.1178 0.9187 'International Tables Vol C Tables 4.2.6.8 and 6.1.1.4'

loop_
_geom_angle_atom_site_label_1
_geom_angle_atom_site_label_2
_geom_angle_atom_site_label_3
_geom_angle
_geom_angle_publ_flag
C1 Rh1 C22 94.10(3) yes
C1 Rh1 C29 93.79(3) yes
C22 Rh1 C29 39.06(3) yes
C1 Rh1 C26 155.17(3) yes
C22 Rh1 C26 97.92(3) yes
C29 Rh1 C26 82.28(3) yes
C1 Rh1 C25 168.18(3) yes
C22 Rh1 C25 81.66(3) yes
C29 Rh1 C25 89.83(3) yes
C26 Rh1 C25 36.58(3) yes
C1 Rh1 Cl2 88.20(2) yes
C22 Rh1 Cl2 150.23(2) yes
C29 Rh1 Cl2 170.374(19) yes
C26 Rh1 Cl2 91.96(2) yes
C25 Rh1 Cl2 90.10(2) yes
C1 N1 C4 124.25(6) ?
C1 N1 C2 113.12(5) ?
C4 N1 C2 121.88(6) ?
C1 N2 C21 123.53(6) ?
C1 N2 C3 113.17(5) ?
C21 N2 C3 123.29(5) ?
N2 C1 N1 107.40(6) ?
N2 C1 Rh1 123.40(5) ?
N1 C1 Rh1 129.10(5) ?
N1 C2 C12 112.47(6) ?
N1 C2 C3 101.40(6) ?
C12 C2 C3 114.32(6) ?
N1 C2 H2 107.8(6) ?
C12 C2 H2 111.1(6) ?
C3 C2 H2 109.2(5) ?
N2 C3 C13 111.95(7) ?
N2 C3 C2 101.27(5) ?
C13 C3 C2 112.25(6) ?
N2 C3 H3 109.6(6) ?
C13 C3 H3 110.8(6) ?
C2 C3 H3 110.6(6) ?
C5 C4 C9 121.71(6) ?
C5 C4 N1 119.15(6) ?
C9 C4 N1 119.13(7) ?
C4 C5 C6 119.70(7) ?
C4 C5 H5 120.6(6) ?
C6 C5 H5 119.6(6) ?
C7 C6 C5 119.74(8) ?
C7 C6 H6 119.1(6) ?
C5 C6 H6 121.1(6) ?
C8 C7 C6 119.94(7) ?
C8 C7 H7 120.2(7) ?
C6 C7 H7 119.8(7) ?
C7 C8 C9 121.76(7) ?
C7 C8 H8 120.0(6) ?
C9 C8 H8 118.1(6) ?
C8 C9 C4 117.13(7) ?
C8 C9 C10 120.68(7) ?
C4 C9 C10 122.13(6) ?
C9 C10 C11 115.20(7) ?
C9 C10 H10A 107.7(7) ?
C11 C10 H10A 110.5(6) ?
C9 C10 H10B 108.3(7) ?
C11 C10 H10B 109.7(7) ?
H10A C10 H10B 104.9(9) ?
C12 C11 C10 114.24(7) ?
C12 C11 H11A 109.3(5) ?
C10 C11 H11A 109.8(6) ?
C12 C11 H11B 110.6(6) ?
C10 C11 H11B 107.1(6) ?
H11A C11 H11B 105.4(9) ?
C2 C12 C11 113.54(6) ?
C2 C12 H12A 109.3(7) ?
C11 C12 H12A 107.5(6) ?
C2 C12 H12B 108.8(7) ?
C11 C12 H12B 109.3(6) ?
H12A C12 H12B 108.2(9) ?
C3 C13 C14 115.51(6) ?
C3 C13 H13A 106.0(7) ?
C14 C13 H13A 109.3(6) ?
C3 C13 H13B 108.0(6) ?
C14 C13 H13B 107.3(6) ?
H13A C13 H13B 110.7(8) ?
C13 C14 C15 114.21(6) ?
C13 C14 H14A 109.5(6) ?
C15 C14 H14A 106.9(7) ?
C13 C14 H14B 111.7(6) ?
C15 C14 H14B 109.0(6) ?
H14A C14 H14B 105.0(9) ?
C16 C15 C14 115.62(8) ?
C16 C15 H15A 108.2(7) ?
C14 C15 H15A 111.1(7) ?
C16 C15 H15B 108.0(6) ?
C14 C15 H15B 111.4(7) ?
H15A C15 H15B 101.6(10) ?
C21 C16 C17 117.25(7) ?
C21 C16 C15 122.05(6) ?
C17 C16 C15 120.61(7) ?
C18 C17 C16 121.72(7) ?
C18 C17 H17 119.5(6) ?
C16 C17 H17 118.7(6) ?
C17 C18 C19 119.96(7) ?
C17 C18 H18 120.7(7) ?
C19 C18 H18 119.4(7) ?
C20 C19 C18 119.47(8) ?
C20 C19 H19 118.2(6) ?
C18 C19 H19 122.3(6) ?
C21 C20 C19 120.18(7) ?
C21 C20 H20 117.9(6) ?
C19 C20 H20 121.9(6) ?
C20 C21 C16 121.39(6) ?
C20 C21 N2 118.51(6) ?
C16 C21 N2 120.10(7) ?
C29 C22 C23 126.37(7) ?
C29 C22 Rh1 71.60(4) ?
C23 C22 Rh1 110.29(6) ?
C29 C22 H22 115.9(5) ?
C23 C22 H22 113.7(5) ?
Rh1 C22 H22 108.4(6) ?
C22 C23 C24 113.18(6) ?
C22 C23 H23A 104.9(6) ?
C24 C23 H23A 109.3(7) ?
C22 C23 H23B 109.8(7) ?
C24 C23 H23B 111.2(7) ?
H23A C23 H23B 108.1(8) ?
C25 C24 C23 111.84(7) ?
C25 C24 H24A 110.7(6) ?
C23 C24 H24A 110.2(7) ?
C25 C24 H24B 109.3(7) ?
C23 C24 H24B 110.1(7) ?
H24A C24 H24B 104.4(9) ?
C26 C25 C24 123.77(8) ?
C26 C25 Rh1 70.44(5) ?
C24 C25 Rh1 110.73(6) ?
C26 C25 H25 118.2(6) ?
C24 C25 H25 116.5(6) ?
Rh1 C25 H25 100.9(6) ?
C25 C26 C27 125.68(7) ?
C25 C26 Rh1 72.98(5) ?
C27 C26 Rh1 108.06(6) ?
C25 C26 H26 116.0(6) ?
C27 C26 H26 116.8(6) ?
Rh1 C26 H26 100.9(6) ?
C26 C27 C28 113.61(6) ?
C26 C27 H27A 109.6(7) ?
C28 C27 H27A 107.1(7) ?
C26 C27 H27B 110.1(7) ?
C28 C27 H27B 109.9(7) ?
H27A C27 H27B 106.3(9) ?
C29 C28 C27 113.26(7) ?
C29 C28 H28A 110.7(6) ?
C27 C28 H28A 110.7(7) ?
C29 C28 H28B 107.6(7) ?
C27 C28 H28B 111.2(7) ?
H28A C28 H28B 102.9(9) ?
C22 C29 C28 124.47(7) ?
C22 C29 Rh1 69.35(4) ?
C28 C29 Rh1 112.76(5) ?
C22 C29 H29 115.5(6) ?
C28 C29 H29 114.8(6) ?
Rh1 C29 H29 110.0(7) ?
C46 C41 C42 118.08(8) ?
C46 C41 C47 121.40(10) ?
C42 C41 C47 120.51(10) ?
C43 C42 C41 120.85(9) ?
C43 C42 H42 121.5(7) ?
C41 C42 H42 117.6(7) ?
C44 C43 C42 120.24(9) ?
C44 C43 H43 119.9(7) ?
C42 C43 H43 119.8(7) ?
C45 C44 C43 119.69(9) ?
C45 C44 H44 118.2(8) ?
C43 C44 H44 122.1(8) ?
C44 C45 C46 119.88(9) ?
C44 C45 H45 118.5(8) ?
C46 C45 H45 121.6(8) ?
C41 C46 C45 121.25(9) ?
C41 C46 H46 117.1(9) ?
C45 C46 H46 121.6(9) ?
C41 C47 H47A 109.5 ?
C41 C47 H47B 109.5 ?
H47A C47 H47B 109.5 ?
C41 C47 H47C 109.5 ?
H47A C47 H47C 109.5 ?
H47B C47 H47C 109.5 ?

loop_
_geom_bond_atom_site_label_1
_geom_bond_atom_site_label_2
_geom_bond_distance
_geom_bond_publ_flag
Rh1 C1 2.0032(7) yes
Rh1 C22 2.0969(7) yes
Rh1 C29 2.1263(8) yes
Rh1 C26 2.1847(8) yes
Rh1 C25 2.2169(8) yes
Rh1 Cl2 2.3896(2) yes
N1 C1 1.3487(9) ?
N1 C4 1.4294(8) ?
N1 C2 1.4831(9) ?
N2 C1 1.3465(8) ?
N2 C21 1.4359(8) ?
N2 C3 1.4780(10) ?
C2 C12 1.5156(12) ?
C2 C3 1.5440(9) ?
C2 H2 0.970(9) ?
C3 C13 1.5234(11) ?
C3 H3 1.014(10) ?
C4 C5 1.3871(11) ?
C4 C9 1.3992(10) ?
C5 C6 1.3970(10) ?
C5 H5 0.946(11) ?
C6 C7 1.3872(12) ?
C6 H6 0.935(12) ?
C7 C8 1.3828(13) ?
C7 H7 0.967(10) ?
C8 C9 1.4054(9) ?
C8 H8 0.954(11) ?
C9 C10 1.5038(12) ?
C10 C11 1.5333(12) ?
C10 H10A 0.990(10) ?
C10 H10B 0.938(11) ?
C11 C12 1.5313(10) ?
C11 H11A 0.996(10) ?
C11 H11B 0.988(12) ?
C12 H12A 0.950(11) ?
C12 H12B 0.956(11) ?
C13 C14 1.5293(11) ?
C13 H13A 0.964(11) ?
C13 H13B 1.002(10) ?
C14 C15 1.5325(13) ?
C14 H14A 0.984(11) ?
C14 H14B 0.957(10) ?
C15 C16 1.5022(12) ?
C15 H15A 0.972(11) ?
C15 H15B 0.960(11) ?
C16 C21 1.4005(10) ?
C16 C17 1.4009(10) ?
C17 C18 1.3859(13) ?
C17 H17 0.952(11) ?
C18 C19 1.3881(12) ?
C18 H18 0.993(11) ?
C19 C20 1.3917(10) ?
C19 H19 0.936(11) ?
C20 C21 1.3863(11) ?
C20 H20 0.949(11) ?
C22 C29 1.4120(10) ?
C22 C23 1.5114(11) ?
C22 H22 0.956(10) ?
C23 C24 1.5307(13) ?
C23 H23A 1.009(10) ?
C23 H23B 0.970(11) ?
C24 C25 1.5177(11) ?
C24 H24A 1.002(11) ?
C24 H24B 0.987(11) ?
C25 C26 1.3817(11) ?
C25 H25 0.936(10) ?
C26 C27 1.5102(12) ?
C26 H26 0.953(10) ?
C27 C28 1.5343(13) ?
C27 H27A 0.995(10) ?
C27 H27B 0.973(12) ?
C28 C29 1.5227(11) ?
C28 H28A 0.994(11) ?
C28 H28B 0.950(11) ?
C29 H29 0.955(12) ?
C41 C46 1.3878(14) ?
C41 C42 1.3923(13) ?
C41 C47 1.5121(14) ?
C42 C43 1.3874(13) ?
C42 H42 0.899(12) ?
C43 C44 1.3805(14) ?
C43 H43 0.949(13) ?
C44 C45 1.3819(15) ?
C44 H44 0.958(13) ?
C45 C46 1.3882(15) ?
C45 H45 0.975(14) ?
C46 H46 0.906(14) ?
C47 H47A 0.9800 ?
C47 H47B 0.9800 ?
C47 H47C 0.9800 ?
